data_7208606
loop_
_publ_author_name
'\<Strukil, Vjekoslav'
'Igrc, Marina D.'
'F\'abi\'an, L\'aszl\'o'
'Eckert-Maksi\'c, Mirjana'
'Childs, Scott L.'
'Reid, David G.'
'Duer, Melinda J.'
'Halasz, Ivan'
'Mottillo, Cristina'
'Fri\<s\<ci\'c, Tomislav'

_publ_section_title
;
 A model for a solvent-free synthetic organic research laboratory:
 click-mechanosynthesis and structural characterization of thioureas
 without bulk solvents
;
_journal_issue 9
_journal_name_full 'Green Chemistry'
_journal_page_first 2462
_journal_paper_doi 10.1039/c2gc35799b
_journal_volume 14
_journal_year 2012
_chemical_formula_moiety 'C14 H13 N3 O2 S1'
_chemical_formula_sum 'C14 H13 N3 O2 S'
_chemical_formula_weight 287.34
_space_group_IT_number 33
_symmetry_cell_setting orthorhombic
_symmetry_space_group_name_Hall 'P 2c -2n'
_symmetry_space_group_name_H-M 'P n a 21'
_cell_angle_alpha 90
_cell_angle_beta 90
_cell_angle_gamma 90
_cell_formula_units_Z 4
_cell_length_a 14.50439(92)
_cell_length_b 13.62318(93)
_cell_length_c 7.14076(26)
_cell_measurement_temperature 293
_cell_volume 1410.99(14)
_computing_cell_refinement Topas
_computing_data_collection PAnalytical
_computing_data_reduction none
_computing_structure_refinement Topas
_computing_structure_solution 'simulated annealing in DASH and Topas'
_diffrn_ambient_temperature 293
_diffrn_radiation_type 'Cu K\a_1'
_diffrn_radiation_wavelength 1.54059
_exptl_crystal_density_diffrn 1.353
_pd_proc_ls_prof_R_factor 0.0400
_pd_proc_ls_prof_wR_factor 0.0530
_refine_ls_goodness_of_fit_all 0.732
_refine_ls_hydrogen_treatment mixed
_refine_ls_number_parameters 139
_refine_ls_R_Fsqd_factor 0.0174
_refine_ls_shift/su_max <0.01
_refine_ls_structure_factor_coef Fsqd
_cod_data_source_file c2gc35799b.txt
_cod_data_source_block 4b
_cod_original_sg_symbol_H-M Pna21
_cod_original_formula_sum 'C14 H13 N3 O2 S1'
_cod_database_code 7208606

loop_
_symmetry_equiv_pos_as_xyz
'-x, -y, z+1/2'
'-x+1/2, y+1/2, z+1/2'
'x, y, z'
'x+1/2, -y+1/2, z'

loop_
_atom_site_label
_atom_site_type_symbol
_atom_site_symmetry_multiplicity
_atom_site_fract_x
_atom_site_fract_y
_atom_site_fract_z
_atom_site_occupancy
_atom_site_B_iso_or_equiv
H1 H 4 -0.00067(93) -0.2490(10) -0.0125(31) 1 3.66(21)
C2 C 4 0.06661(24) -0.24302(25) -0.0050(12) 1 3.66(21)
C3 C 4 0.11737(22) -0.32437(26) 0.0447(12) 1 3.66(21)
H4 H 4 0.08511(97) -0.3861(11) 0.0621(33) 1 3.66(21)
C5 C 4 0.21021(24) -0.32024(25) 0.0589(12) 1 3.66(21)
N6 N 4 0.25920(24) -0.40842(26) 0.0987(13) 1 3.66(21)
C7 C 4 0.25694(26) -0.23115(22) 0.02796(98) 1 3.66(21)
H8 H 4 0.32366(93) -0.2258(11) 0.0349(37) 1 3.66(21)
C9 C 4 0.20811(24) -0.14924(22) -0.0216(12) 1 3.66(21)
H10 H 4 0.24424(91) -0.0895(13) -0.0360(30) 1 3.66(21)
C11 C 4 0.11078(24) -0.15265(26) -0.0336(12) 1 3.66(21)
N12 N 4 0.05042(27) -0.06928(25) -0.07155(73) 1 3.66(21)
H13 H 4 -0.19658(92) 0.3516(13) 0.0497(30) 1 3.66(21)
C14 C 4 -0.13389(26) 0.33008(25) 0.0346(13) 1 3.66(21)
C15 C 4 -0.11776(20) 0.23144(31) 0.0047(13) 1 3.66(21)
H16 H 4 -0.17005(91) 0.1862(12) -0.0047(30) 1 3.66(21)
C17 C 4 -0.02327(23) 0.19772(33) -0.0197(14) 1 3.66(21)
N18 N 4 -0.01215(27) 0.09116(23) -0.05516(78) 1 3.66(21)
C19 C 4 0.04360(28) 0.26648(30) -0.0050(12) 1 3.66(21)
H20 H 4 0.10865(93) 0.24781(96) -0.0162(30) 1 3.66(21)
C21 C 4 0.02591(23) 0.36535(25) 0.0271(13) 1 3.66(21)
H22 H 4 0.0779(10) 0.4109(10) 0.0380(30) 1 3.66(21)
C23 C 4 -0.06169(26) 0.39932(26) 0.04992(97) 1 3.66(21)
C24 C 4 -0.07933(19) 0.50956(19) 0.09194(49) 1 3.66(21)
C25 C 4 0.05713(23) 0.02607(27) 0.00509(57) 1 3.66(21)
H26 H 4 0.0003(12) -0.0831(15) -0.1554(27) 1 3.66(21)
H27 H 4 -0.0568(12) 0.0653(14) -0.1372(24) 1 3.66(21)
S28 S 4 0.14204(30) 0.05735(40) 0.15126(72) 1 3.66(21)
O29 O 4 0.21852(41) -0.48780(53) 0.1000(19) 1 3.66(21)
O30 O 4 0.33865(58) -0.40664(46) 0.1240(21) 1 3.66(21)
H31 H 4 -0.14569(82) 0.5207(11) 0.1058(26) 1 3.66(21)
H32 H 4 -0.0558(11) 0.5523(13) -0.0098(28) 1 3.66(21)
H33 H 4 -0.0493(12) 0.5280(18) 0.2110(25) 1 3.66(21)
